data_8000110
loop_
_publ_author_name
'Igashira-Kamiyama, Asako'
'Fujioka, Junji'
'Kodama, Tomoki'
'Kawamoto, Tatsuya'
'Konno, Takumi'

_publ_section_title
;
 Anion-controlled Preparation of Chiral S-Bridged CoIIIPtII2 and
 CoIII2PtII2 Complexes Consisting of
 [Co(D-penicillaminato-N,O,S)2]&#x2212; and [Pt(CH3NH2)2]2+ Units
;
_journal_issue 5
_journal_name_full 'Chemistry Letters'
_journal_page_first 522
_journal_paper_doi 10.1246/cl.2006.522
_journal_volume 35
_journal_year 2006
_chemical_absolute_configuration rm
_chemical_formula_sum 'C14 H44 Cl3 Co N6 O7 Pt2 S2'
_chemical_formula_weight 1028.13
_space_group_IT_number 20
_symmetry_cell_setting orthorhombic
_symmetry_space_group_name_Hall 'C 2c 2'
_symmetry_space_group_name_H-M 'C 2 2 21'
_atom_sites_solution_hydrogens geom
_atom_sites_solution_primary direct
_atom_sites_solution_secondary difmap
_audit_creation_method SHELXL-97
_cell_angle_alpha 90.00
_cell_angle_beta 90.00
_cell_angle_gamma 90.00
_cell_formula_units_Z 4
_cell_length_a 9.489(3)
_cell_length_b 18.998(5)
_cell_length_c 17.470(5)
_cell_measurement_reflns_used 25
_cell_measurement_temperature 296(2)
_cell_measurement_theta_max 29.63
_cell_measurement_theta_min 25.19
_cell_volume 3149.4(16)
_computing_cell_refinement WinAFC
_computing_data_collection WinAFC
_computing_data_reduction CrystalStructure
_computing_structure_refinement 'SHELXL-97 (Sheldrick, 1997)'
_computing_structure_solution SIR92
_diffrn_ambient_temperature 296(2)
_diffrn_measured_fraction_theta_full 0.998
_diffrn_measured_fraction_theta_max 0.998
_diffrn_measurement_device_type 'Rigaku AFC7R'
_diffrn_measurement_method \w-2\q
_diffrn_radiation_monochromator graphite
_diffrn_radiation_source 'fine-focus sealed tube'
_diffrn_radiation_type MoK\a
_diffrn_radiation_wavelength 0.71069
_diffrn_reflns_av_R_equivalents 0.0699
_diffrn_reflns_av_sigmaI/netI 0.0483
_diffrn_reflns_limit_h_max 5
_diffrn_reflns_limit_h_min -13
_diffrn_reflns_limit_k_max 26
_diffrn_reflns_limit_k_min 0
_diffrn_reflns_limit_l_max 24
_diffrn_reflns_limit_l_min -10
_diffrn_reflns_number 3059
_diffrn_reflns_theta_full 29.97
_diffrn_reflns_theta_max 29.97
_diffrn_reflns_theta_min 2.67
_diffrn_standards_decay_% -0.39
_diffrn_standards_interval_count 150
_diffrn_standards_number 3
_exptl_absorpt_coefficient_mu 9.811
_exptl_absorpt_correction_T_max 0.4404
_exptl_absorpt_correction_T_min 0.1568
_exptl_absorpt_correction_type psi-scans
_exptl_crystal_colour 'dark green'
_exptl_crystal_density_diffrn 2.168
_exptl_crystal_density_method 'not measured'
_exptl_crystal_description plate
_exptl_crystal_F_000 1968
_exptl_crystal_size_max 0.30
_exptl_crystal_size_mid 0.20
_exptl_crystal_size_min 0.10
_refine_diff_density_max 2.707
_refine_diff_density_min -2.962
_refine_diff_density_rms 0.228
_refine_ls_abs_structure_details 'Flack H D (1983), Acta Cryst. A39, 876-881'
_refine_ls_abs_structure_Flack -0.013(13)
_refine_ls_extinction_method none
_refine_ls_goodness_of_fit_ref 1.093
_refine_ls_hydrogen_treatment 'riding model'
_refine_ls_matrix_type full
_refine_ls_number_parameters 160
_refine_ls_number_reflns 2682
_refine_ls_number_restraints 0
_refine_ls_restrained_S_all 1.093
_refine_ls_R_factor_all 0.0417
_refine_ls_R_factor_gt 0.0352
_refine_ls_shift/su_max 0.001
_refine_ls_shift/su_mean 0.000
_refine_ls_structure_factor_coef Fsqd
_refine_ls_weighting_details 'calc w=1/[\s^2^(Fo^2^)+(0.0615P)^2^+3.1750P] where P=(Fo^2^+2Fc^2^)/3'
_refine_ls_weighting_scheme calc
_refine_ls_wR_factor_gt 0.0892
_refine_ls_wR_factor_ref 0.0928
_reflns_number_gt 2475
_reflns_number_total 2682
_reflns_threshold_expression >2sigma(I)
_cod_data_source_file 35-522sup1.cif
_cod_data_source_block '[1]Cl'
_cod_depositor_comments
;
 Marking attached hydrogen atoms.

 Antanas Vaitkus,
 2018-09-03

The following automatic conversions were performed:
'_atom_site_symetry_multiplicity' tag replaced with
'_atom_site_symmetry_multiplicity'.

Automatic conversion script
Id: cif_correct_tags 1440 2010-10-19 06:21:57Z saulius 

The following automatic conversions were performed:

'_symmetry_cell_setting' value 'Orthorhombic' changed to
'orthorhombic' according to
/home/saulius/struct/CIF-dictionaries/cif_core.dic dictionary named
'cif_core.dic' version 2.4.2 from 2011-04-26.

Automatic conversion script
Id: cif_fix_values 1891 2012-01-12 08:04:46Z andrius 
;
_cod_original_cell_volume 3149.3(14)
_cod_original_sg_symbol_H-M C2221
_cod_database_code 8000110

loop_
_symmetry_equiv_pos_as_xyz
'x, y, z'
'x, -y, -z'
'-x, y, -z+1/2'
'-x, -y, z+1/2'
'x+1/2, y+1/2, z'
'x+1/2, -y+1/2, -z'
'-x+1/2, y+1/2, -z+1/2'
'-x+1/2, -y+1/2, z+1/2'

loop_
_atom_site_label
_atom_site_type_symbol
_atom_site_fract_x
_atom_site_fract_y
_atom_site_fract_z
_atom_site_U_iso_or_equiv
_atom_site_adp_type
_atom_site_occupancy
_atom_site_symmetry_multiplicity
_atom_site_calc_flag
_atom_site_refinement_flags
_atom_site_attached_hydrogens
Pt1 Pt 0.44359(3) 0.085975(14) 0.510337(17) 0.02256(9) Uani 1 1 d . 0
Co1 Co 0.07835(14) 0.0000 0.5000 0.0206(3) Uani 1 2 d S 0
Cl1 Cl 0.6641(2) 0.08998(13) 0.56889(13) 0.0350(4) Uani 1 1 d . 0
S1 S 0.2413(2) 0.06776(10) 0.44173(12) 0.0224(3) Uani 1 1 d . 0
N1 N -0.0615(7) 0.0636(4) 0.4540(4) 0.0287(14) Uani 1 1 d . 0
H1 H -0.0653 0.0584 0.4028 0.034 Uiso 1 1 calc R 0
H2 H -0.1479 0.0565 0.4739 0.034 Uiso 1 1 calc R 0
O1 O 0.0651(7) 0.0659(3) 0.5821(3) 0.0267(11) Uani 1 1 d . 0
O2 O 0.0151(8) 0.1783(4) 0.6043(4) 0.0410(16) Uani 1 1 d . 0
C1 C 0.1293(9) 0.1487(4) 0.4295(5) 0.0268(15) Uani 1 1 d . 0
C2 C -0.0055(9) 0.1333(4) 0.4753(5) 0.0304(17) Uani 1 1 d . 0
H3 H -0.0762 0.1697 0.4651 0.036 Uiso 1 1 calc R 0
C3 C 0.0238(8) 0.1289(5) 0.5615(6) 0.0290(17) Uani 1 1 d . 0
C4 C 0.0948(12) 0.1544(5) 0.3441(6) 0.039(2) Uani 1 1 d . 0
H4 H 0.0480 0.1123 0.3275 0.058 Uiso 1 1 calc R 0
H5 H 0.1804 0.1604 0.3156 0.058 Uiso 1 1 calc R 0
H6 H 0.0343 0.1942 0.3357 0.058 Uiso 1 1 calc R 0
C5 C 0.2019(11) 0.2142(5) 0.4561(6) 0.037(2) Uani 1 1 d . 0
H7 H 0.2233 0.2101 0.5096 0.055 Uiso 1 1 calc R 0
H8 H 0.1413 0.2540 0.4480 0.055 Uiso 1 1 calc R 0
H9 H 0.2876 0.2205 0.4277 0.055 Uiso 1 1 calc R 0
N2 N 0.3548(8) 0.0907(4) 0.6182(4) 0.0303(14) Uani 1 1 d . 0
H10 H 0.2624 0.0807 0.6142 0.036 Uiso 1 1 calc R 0
H11 H 0.3943 0.0570 0.6474 0.036 Uiso 1 1 calc R 0
C6 C 0.3699(15) 0.1589(6) 0.6580(6) 0.049(3) Uani 1 1 d . 0
H12 H 0.3258 0.1562 0.7074 0.073 Uiso 1 1 calc R 0
H13 H 0.3257 0.1952 0.6283 0.073 Uiso 1 1 calc R 0
H14 H 0.4681 0.1696 0.6642 0.073 Uiso 1 1 calc R 0
N3 N 0.5476(8) 0.0834(4) 0.4070(4) 0.0312(14) Uani 1 1 d . 0
H15 H 0.6200 0.0530 0.4109 0.037 Uiso 1 1 calc R 0
H16 H 0.4882 0.0665 0.3713 0.037 Uiso 1 1 calc R 0
C7 C 0.6030(15) 0.1516(6) 0.3801(7) 0.052(3) Uani 1 1 d . 0
H17 H 0.6499 0.1452 0.3319 0.077 Uiso 1 1 calc R 0
H18 H 0.6686 0.1698 0.4170 0.077 Uiso 1 1 calc R 0
H19 H 0.5266 0.1842 0.3739 0.077 Uiso 1 1 calc R 0
Cl2 Cl 0.5000 0.0063(2) 0.2500 0.0435(7) Uani 1 2 d S 0
O3 O 0.1599(10) 0.0216(5) 0.2013(6) 0.057(2) Uani 1 1 d . 2
O4 O 0.5000 0.3969(8) 0.2500 0.078(5) Uani 1 2 d S 2

loop_
_atom_site_aniso_label
_atom_site_aniso_U_11
_atom_site_aniso_U_22
_atom_site_aniso_U_33
_atom_site_aniso_U_23
_atom_site_aniso_U_13
_atom_site_aniso_U_12
Pt1 0.02006(13) 0.02343(13) 0.02418(14) -0.00087(10) -0.00032(10) -0.00143(10)
Co1 0.0163(5) 0.0233(6) 0.0222(7) -0.0015(5) 0.000 0.000
Cl1 0.0231(8) 0.0452(11) 0.0369(10) -0.0019(10) -0.0031(8) -0.0039(9)
S1 0.0203(8) 0.0241(8) 0.0227(8) -0.0011(6) 0.0008(7) 0.0004(6)
N1 0.019(3) 0.037(3) 0.031(4) -0.002(3) -0.002(3) 0.003(3)
O1 0.026(3) 0.031(3) 0.023(2) -0.002(2) 0.003(2) 0.005(2)
O2 0.048(4) 0.041(3) 0.034(3) -0.011(3) 0.003(3) 0.006(3)
C1 0.028(4) 0.025(3) 0.027(4) 0.002(3) 0.001(3) -0.001(3)
C2 0.027(3) 0.030(4) 0.035(4) -0.006(3) -0.004(3) 0.009(3)
C3 0.020(3) 0.032(4) 0.035(4) -0.006(3) 0.001(3) 0.002(3)
C4 0.050(6) 0.041(5) 0.025(4) 0.006(4) -0.001(4) 0.007(4)
C5 0.039(5) 0.031(4) 0.040(5) 0.001(4) -0.003(4) 0.000(4)
N2 0.029(3) 0.037(4) 0.025(3) 0.001(3) -0.002(3) -0.003(3)
C6 0.071(8) 0.048(6) 0.028(4) -0.014(4) 0.000(5) -0.003(5)
N3 0.033(3) 0.032(3) 0.028(3) -0.001(3) 0.004(3) 0.006(4)
C7 0.058(7) 0.054(6) 0.043(6) 0.005(5) 0.020(6) -0.010(5)
Cl2 0.0521(18) 0.0532(19) 0.0250(14) 0.000 0.0006(14) 0.000
O3 0.053(5) 0.069(5) 0.050(5) 0.003(4) -0.010(4) 0.013(4)
O4 0.126(13) 0.075(9) 0.032(6) 0.000 -0.010(8) 0.000

loop_
_atom_type_symbol
_atom_type_description
_atom_type_scat_dispersion_real
_atom_type_scat_dispersion_imag
_atom_type_scat_source
C C 0.0033 0.0016 'International Tables Vol C Tables 4.2.6.8 and 6.1.1.4'
H H 0.0000 0.0000 'International Tables Vol C Tables 4.2.6.8 and 6.1.1.4'
Cl Cl 0.1484 0.1585 'International Tables Vol C Tables 4.2.6.8 and 6.1.1.4'
Co Co 0.3494 0.9721 'International Tables Vol C Tables 4.2.6.8 and 6.1.1.4'
N N 0.0061 0.0033 'International Tables Vol C Tables 4.2.6.8 and 6.1.1.4'
O O 0.0106 0.0060 'International Tables Vol C Tables 4.2.6.8 and 6.1.1.4'
Pt Pt -1.7033 8.3905 'International Tables Vol C Tables 4.2.6.8 and 6.1.1.4'
S S 0.1246 0.1234 'International Tables Vol C Tables 4.2.6.8 and 6.1.1.4'

loop_
_geom_angle_atom_site_label_1
_geom_angle_atom_site_label_2
_geom_angle_atom_site_label_3
_geom_angle
_geom_angle_site_symmetry_1
_geom_angle_site_symmetry_3
N3 Pt1 N2 175.3(3) . .
N3 Pt1 S1 86.5(2) . .
N2 Pt1 S1 98.2(2) . .
N3 Pt1 Cl1 87.4(2) . .
N2 Pt1 Cl1 88.0(2) . .
S1 Pt1 Cl1 170.98(7) . .
N3 Pt1 Pt1 83.1(2) . 2_556
N2 Pt1 Pt1 98.2(2) . 2_556
S1 Pt1 Pt1 78.01(5) . 2_556
Cl1 Pt1 Pt1 94.63(6) . 2_556
O1 Co1 O1 172.5(4) . 2_556
O1 Co1 N1 93.0(3) . 2_556
O1 Co1 N1 81.9(3) 2_556 2_556
O1 Co1 N1 81.9(3) . .
O1 Co1 N1 93.0(3) 2_556 .
N1 Co1 N1 95.1(4) 2_556 .
O1 Co1 S1 90.55(19) . .
O1 Co1 S1 94.63(19) 2_556 .
N1 Co1 S1 176.4(2) 2_556 .
N1 Co1 S1 85.8(2) . .
O1 Co1 S1 94.63(19) . 2_556
O1 Co1 S1 90.55(19) 2_556 2_556
N1 Co1 S1 85.8(2) 2_556 2_556
N1 Co1 S1 176.4(2) . 2_556
S1 Co1 S1 93.42(11) . 2_556
Pt1 Cl1 N1 115.66(15) . 1_655
C1 S1 Co1 97.5(3) . .
C1 S1 Pt1 114.2(3) . .
Co1 S1 Pt1 115.14(9) . .
C2 N1 Co1 101.8(5) . .
C3 O1 Co1 114.4(6) . .
C3 O1 N2 101.4(5) . .
Co1 O1 N2 102.2(3) . .
C5 C1 C4 110.0(8) . .
C5 C1 C2 112.3(8) . .
C4 C1 C2 110.0(8) . .
C5 C1 S1 112.6(6) . .
C4 C1 S1 106.8(6) . .
C2 C1 S1 104.8(5) . .
N1 C2 C3 105.4(7) . .
N1 C2 C1 109.8(7) . .
C3 C2 C1 111.7(7) . .
O2 C3 O1 124.3(9) . .
O2 C3 C2 123.8(9) . .
O1 C3 C2 111.9(7) . .
C6 N2 Pt1 115.3(6) . .
C6 N2 O1 110.0(7) . .
Pt1 N2 O1 100.6(3) . .
C7 N3 Pt1 115.4(6) . .
C7 N3 Cl2 100.5(6) . .
Pt1 N3 Cl2 135.1(3) . .
N3 Cl2 N2 73.0(2) . 2_556

loop_
_geom_bond_atom_site_label_1
_geom_bond_atom_site_label_2
_geom_bond_distance
_geom_bond_site_symmetry_2
Pt1 N3 2.058(7) .
Pt1 N2 2.067(7) .
Pt1 S1 2.289(2) .
Pt1 Cl1 2.331(2) .
Pt1 Pt1 3.2866(9) 2_556
Co1 O1 1.908(6) .
Co1 O1 1.908(6) 2_556
Co1 N1 1.967(7) 2_556
Co1 N1 1.967(7) .
Co1 S1 2.255(2) .
Co1 S1 2.255(2) 2_556
Cl1 N1 3.325(8) 1_655
S1 C1 1.881(9) .
N1 C2 1.474(11) .
O1 C3 1.310(11) .
O1 N2 2.859(9) .
O2 C3 1.202(11) .
C1 C5 1.496(12) .
C1 C4 1.532(13) .
C1 C2 1.537(12) .
C2 C3 1.533(13) .
N2 C6 1.478(12) .
N3 C7 1.476(13) .
N3 Cl2 3.142(8) .
Cl2 N2 3.255(8) 2_556

loop_
_geom_torsion_atom_site_label_1
_geom_torsion_atom_site_label_2
_geom_torsion_atom_site_label_3
_geom_torsion_atom_site_label_4
_geom_torsion
_geom_torsion_site_symmetry_1
_geom_torsion_site_symmetry_4
N3 Pt1 Cl1 N1 -9.1(3) . 1_655
N2 Pt1 Cl1 N1 171.9(3) . 1_655
S1 Pt1 Cl1 N1 38.8(6) . 1_655
Pt1 Pt1 Cl1 N1 73.78(16) 2_556 1_655
O1 Co1 S1 C1 -60.4(3) . .
O1 Co1 S1 C1 114.1(3) 2_556 .
N1 Co1 S1 C1 127(4) 2_556 .
N1 Co1 S1 C1 21.5(4) . .
S1 Co1 S1 C1 -155.0(3) 2_556 .
O1 Co1 S1 Pt1 60.8(2) . .
O1 Co1 S1 Pt1 -124.7(2) 2_556 .
N1 Co1 S1 Pt1 -112(4) 2_556 .
N1 Co1 S1 Pt1 142.7(2) . .
S1 Co1 S1 Pt1 -33.86(5) 2_556 .
N3 Pt1 S1 C1 -103.7(4) . .
N2 Pt1 S1 C1 75.9(4) . .
Cl1 Pt1 S1 C1 -151.7(5) . .
Pt1 Pt1 S1 C1 172.6(3) 2_556 .
N3 Pt1 S1 Co1 144.7(2) . .
N2 Pt1 S1 Co1 -35.8(2) . .
Cl1 Pt1 S1 Co1 96.7(5) . .
Pt1 Pt1 S1 Co1 60.98(7) 2_556 .
O1 Co1 N1 C2 41.4(5) . .
O1 Co1 N1 C2 -144.2(5) 2_556 .
N1 Co1 N1 C2 133.7(6) 2_556 .
S1 Co1 N1 C2 -49.8(5) . .
S1 Co1 N1 C2 28(4) 2_556 .
O1 Co1 O1 C3 -72.6(6) 2_556 .
N1 Co1 O1 C3 -119.7(6) 2_556 .
N1 Co1 O1 C3 -24.9(6) . .
S1 Co1 O1 C3 60.8(6) . .
S1 Co1 O1 C3 154.2(5) 2_556 .
O1 Co1 O1 N2 178.7(2) 2_556 .
N1 Co1 O1 N2 131.6(3) 2_556 .
N1 Co1 O1 N2 -133.6(3) . .
S1 Co1 O1 N2 -47.9(2) . .
S1 Co1 O1 N2 45.6(2) 2_556 .
Co1 S1 C1 C5 131.0(6) . .
Pt1 S1 C1 C5 9.1(7) . .
Co1 S1 C1 C4 -108.2(6) . .
Pt1 S1 C1 C4 129.9(6) . .
Co1 S1 C1 C2 8.6(6) . .
Pt1 S1 C1 C2 -113.3(5) . .
Co1 N1 C2 C3 -49.6(7) . .
Co1 N1 C2 C1 70.9(7) . .
C5 C1 C2 N1 -172.3(7) . .
C4 C1 C2 N1 64.8(9) . .
S1 C1 C2 N1 -49.7(8) . .
C5 C1 C2 C3 -55.7(10) . .
C4 C1 C2 C3 -178.6(8) . .
S1 C1 C2 C3 66.9(8) . .
Co1 O1 C3 O2 -176.6(7) . .
N2 O1 C3 O2 -67.5(10) . .
Co1 O1 C3 C2 0.7(9) . .
N2 O1 C3 C2 109.9(6) . .
N1 C2 C3 O2 -148.7(9) . .
C1 C2 C3 O2 92.0(10) . .
N1 C2 C3 O1 33.9(9) . .
C1 C2 C3 O1 -85.3(9) . .
N3 Pt1 N2 C6 58(4) . .
S1 Pt1 N2 C6 -116.5(7) . .
Cl1 Pt1 N2 C6 70.1(7) . .
Pt1 Pt1 N2 C6 164.5(7) 2_556 .
N3 Pt1 N2 O1 177(4) . .
S1 Pt1 N2 O1 1.7(3) . .
Cl1 Pt1 N2 O1 -171.7(2) . .
Pt1 Pt1 N2 O1 -77.3(2) 2_556 .
C3 O1 N2 C6 39.5(8) . .
Co1 O1 N2 C6 157.8(6) . .
C3 O1 N2 Pt1 -82.5(6) . .
Co1 O1 N2 Pt1 35.8(4) . .
N2 Pt1 N3 C7 -66(4) . .
S1 Pt1 N3 C7 108.8(8) . .
Cl1 Pt1 N3 C7 -77.9(8) . .
Pt1 Pt1 N3 C7 -172.9(8) 2_556 .
N2 Pt1 N3 Cl2 154(4) . .
S1 Pt1 N3 Cl2 -30.9(4) . .
Cl1 Pt1 N3 Cl2 142.4(4) . .
Pt1 Pt1 N3 Cl2 47.5(4) 2_556 .
C7 N3 Cl2 N2 -170.4(7) . 2_556
Pt1 N3 Cl2 N2 -26.8(4) . 2_556
